data_1553552
loop_
_publ_author_name
'Wilbuer, J.'
'Grenz, D. C.'
'Schnakenburg, G.'
'Esser, B.'

_publ_section_title
;
 Donor- and acceptor-functionalized dibenzo[a,e]pentalenes: modulation of
 the electronic band gap
;
_journal_issue 5
_journal_name_full 'Organic Chemistry Frontiers'
_journal_page_first 658
_journal_paper_doi 10.1039/C6QO00487C
_journal_volume 4
_journal_year 2017
_chemical_formula_moiety '2(C25 H19)'
_chemical_formula_sum 'C50 H38'
_chemical_formula_weight 638.80
_chemical_name_systematic jm245.3b
_space_group_crystal_system triclinic
_space_group_IT_number 2
_space_group_name_Hall '-P 1'
_space_group_name_H-M_alt 'P -1'
_atom_sites_solution_hydrogens geom
_audit_creation_date 2016-01-12
_audit_creation_method
;
Olex2 1.2
(compiled 2015.09.21 svn.r3230 for OlexSys, GUI svn.r5103)
;
_audit_update_record
;
2016-07-26 deposited with the CCDC.
2016-09-27 downloaded from the CCDC.
;
_cell_angle_alpha 114.377(4)
_cell_angle_beta 91.316(5)
_cell_angle_gamma 95.604(4)
_cell_formula_units_Z 2
_cell_length_a 10.8252(8)
_cell_length_b 13.5794(10)
_cell_length_c 14.2122(10)
_cell_measurement_reflns_used 9181
_cell_measurement_temperature 100
_cell_measurement_theta_max 70.18
_cell_measurement_theta_min 3.42
_cell_volume 1889.2(2)
_computing_cell_refinement 'SAINT v8.34A (Bruker, 2013)'
_computing_data_reduction 'SAINT v8.34A (Bruker, 2013)'
_computing_molecular_graphics 'Olex2 (Dolomanov et al., 2009)'
_computing_publication_material 'Olex2 (Dolomanov et al., 2009)'
_computing_structure_refinement 'XL (Sheldrick, 2008)'
_computing_structure_solution 'XT (Sheldrick, 2015)'
_diffrn_ambient_temperature 100.0
_diffrn_detector 'Bruker Photon100 detector'
_diffrn_detector_area_resol_mean 7.9
_diffrn_detector_type 'CMOS area detector'
_diffrn_measured_fraction_theta_full 0.967
_diffrn_measured_fraction_theta_max 0.967
_diffrn_measurement_device 'three-circle diffractometer'
_diffrn_measurement_device_type 'Bruker D8-Venture'
_diffrn_measurement_method 'fine slicing \w and \f scans'
_diffrn_radiation_monochromator 'mirror optics'
_diffrn_radiation_probe x-ray
_diffrn_radiation_type CuK\a
_diffrn_radiation_wavelength 1.54178
_diffrn_reflns_av_R_equivalents 0.1028
_diffrn_reflns_av_unetI/netI 0.0721
_diffrn_reflns_Laue_measured_fraction_full 0.967
_diffrn_reflns_Laue_measured_fraction_max 0.967
_diffrn_reflns_limit_h_max 13
_diffrn_reflns_limit_h_min -13
_diffrn_reflns_limit_k_max 16
_diffrn_reflns_limit_k_min -16
_diffrn_reflns_limit_l_max 17
_diffrn_reflns_limit_l_min -17
_diffrn_reflns_number 35349
_diffrn_reflns_point_group_measured_fraction_full 0.967
_diffrn_reflns_point_group_measured_fraction_max 0.967
_diffrn_reflns_theta_full 67.679
_diffrn_reflns_theta_max 67.700
_diffrn_reflns_theta_min 3.422
_diffrn_source 'microfocus sealed X-ray tube'
_diffrn_source_type 'Incoatec I\ms'
_diffrn_standards_number 0
_exptl_absorpt_coefficient_mu 0.478
_exptl_absorpt_correction_T_max 0.7533
_exptl_absorpt_correction_T_min 0.4290
_exptl_absorpt_correction_type empirical
_exptl_absorpt_process_details
;
SADABS-2014/5 (Bruker,2014/5) was used for absorption correction.
wR2(int) was 0.1615 before and 0.1109 after correction.
The Ratio of minimum to maximum transmission is 0.5695.
The \l/2 correction factor is 0.00150.
;
_exptl_crystal_colour 'clear reddish brown'
_exptl_crystal_colour_lustre clear
_exptl_crystal_colour_modifier reddish
_exptl_crystal_colour_primary brown
_exptl_crystal_density_diffrn 1.123
_exptl_crystal_description plate
_exptl_crystal_F_000 676
_exptl_crystal_size_max 0.22
_exptl_crystal_size_mid 0.16
_exptl_crystal_size_min 0.08
_refine_diff_density_max 0.389
_refine_diff_density_min -0.469
_refine_diff_density_rms 0.086
_refine_ls_extinction_method none
_refine_ls_goodness_of_fit_ref 1.090
_refine_ls_hydrogen_treatment constr
_refine_ls_matrix_type full
_refine_ls_number_parameters 457
_refine_ls_number_reflns 6591
_refine_ls_number_restraints 0
_refine_ls_restrained_S_all 1.090
_refine_ls_R_factor_all 0.1377
_refine_ls_R_factor_gt 0.1086
_refine_ls_shift/su_max 0.000
_refine_ls_shift/su_mean 0.000
_refine_ls_structure_factor_coef Fsqd
_refine_ls_weighting_details 'w=1/[\s^2^(Fo^2^)+(0.0898P)^2^+6.5468P] where P=(Fo^2^+2Fc^2^)/3'
_refine_ls_weighting_scheme calc
_refine_ls_wR_factor_gt 0.2590
_refine_ls_wR_factor_ref 0.2735
_reflns_Friedel_coverage 0.000
_reflns_number_gt 4647
_reflns_number_total 6591
_reflns_threshold_expression 'I > 2\s(I)'
_cod_data_source_file c6qo00487c2.cif
_cod_data_source_block cu_4418f
_cod_database_code 1553552
_shelx_space_group_comment
;
The symmetry employed for this shelxl refinement is uniquely defined
by the following loop, which should always be used as a source of
symmetry information in preference to the above space-group names.
They are only intended as comments.
;
_olex2_refinement_description
;
1. Fixed Uiso
 At 1.2 times of:
  All C(H) groups
 At 1.5 times of:
  All C(H,H,H) groups
2.a Aromatic/amide H refined with riding coordinates:
 C2(H2), C3(H3), C4(H4), C5(H5), C6(H6), C10(H10), C13(H13), C14(H14),
 C19(H19), C21(H21), C2'(H2'), C3'(H3'), C4'(H4'), C5'(H5'), C6'(H6'),
 C10'(H10'), C13'(H13'), C14'(H14'), C19'(H19'), C21'(H21')
2.b Idealised Me refined as rotating group:
 C23(H23A,H23B,H23C), C24(H24A,H24B,H24C), C25(H25A,H25B,H25C), C23'(H23D,H23E,
 H23F), C24'(H24D,H24E,H24F), C25'(H25D,H25E,H25F)
;
_shelx_shelxl_version_number 2014/7
_olex2_submission_special_instructions 'No special instructions were received'

loop_
_space_group_symop_operation_xyz
'x, y, z'
'-x, -y, -z'

loop_
_atom_site_label
_atom_site_type_symbol
_atom_site_fract_x
_atom_site_fract_y
_atom_site_fract_z
_atom_site_U_iso_or_equiv
_atom_site_adp_type
_atom_site_occupancy
_atom_site_site_symmetry_order
_atom_site_calc_flag
_atom_site_refinement_flags_posn
C1 C 0.4002(4) 0.0994(4) 0.1137(4) 0.0309(10) Uani 1 1 d .
C2 C 0.4155(5) 0.1100(4) 0.0205(4) 0.0368(11) Uani 1 1 d .
H2 H 0.4844 0.1561 0.0153 0.044 Uiso 1 1 calc R
C3 C 0.3323(5) 0.0547(4) -0.0628(4) 0.0423(13) Uani 1 1 d .
H3 H 0.3432 0.0627 -0.1255 0.051 Uiso 1 1 calc R
C4 C 0.2300(6) -0.0143(4) -0.0558(4) 0.0457(14) Uani 1 1 d .
H4 H 0.1730 -0.0539 -0.1143 0.055 Uiso 1 1 calc R
C5 C 0.2132(5) -0.0240(4) 0.0347(4) 0.0430(13) Uani 1 1 d .
H5 H 0.1428 -0.0684 0.0403 0.052 Uiso 1 1 calc R
C6 C 0.3001(5) 0.0316(4) 0.1200(4) 0.0324(11) Uani 1 1 d .
H6 H 0.2899 0.0225 0.1822 0.039 Uiso 1 1 calc R
C7 C 0.4889(5) 0.1572(4) 0.1989(4) 0.0304(10) Uani 1 1 d .
C8 C 0.5664(4) 0.2081(4) 0.2683(3) 0.0298(10) Uani 1 1 d .
C9 C 0.6641(4) 0.2795(3) 0.3443(3) 0.0262(9) Uani 1 1 d .
C10 C 0.7710(4) 0.3162(3) 0.3092(3) 0.0266(10) Uani 1 1 d .
H10 H 0.7800 0.2931 0.2372 0.032 Uiso 1 1 calc R
C11 C 0.8629(4) 0.3863(3) 0.3804(3) 0.0235(9) Uani 1 1 d .
C12 C 0.8492(4) 0.4232(3) 0.4887(3) 0.0243(9) Uani 1 1 d .
C13 C 0.7431(4) 0.3866(4) 0.5224(3) 0.0273(10) Uani 1 1 d .
H13 H 0.7331 0.4103 0.5944 0.033 Uiso 1 1 calc R
C14 C 0.6508(4) 0.3144(3) 0.4499(3) 0.0265(9) Uani 1 1 d .
H14 H 0.5780 0.2887 0.4730 0.032 Uiso 1 1 calc R
C15 C 0.9610(4) 0.4977(3) 0.5405(3) 0.0249(9) Uani 1 1 d .
C16 C 1.0159(4) 0.5634(3) 0.6359(3) 0.0241(9) Uani 1 1 d .
C17 C 0.9697(4) 0.5844(3) 0.7394(3) 0.0245(9) Uani 1 1 d .
C18 C 0.9651(4) 0.5023(4) 0.7759(3) 0.0274(10) Uani 1 1 d .
C19 C 0.9228(4) 0.5240(4) 0.8734(3) 0.0295(10) Uani 1 1 d .
H19 H 0.9187 0.4686 0.8981 0.035 Uiso 1 1 calc R
C20 C 0.8863(4) 0.6253(4) 0.9359(3) 0.0302(10) Uani 1 1 d .
C21 C 0.8944(4) 0.7056(4) 0.8986(3) 0.0314(10) Uani 1 1 d .
H21 H 0.8716 0.7754 0.9412 0.038 Uiso 1 1 calc R
C22 C 0.9344(4) 0.6871(3) 0.8015(3) 0.0247(9) Uani 1 1 d .
C23 C 1.0053(5) 0.3919(4) 0.7125(4) 0.0358(12) Uani 1 1 d .
H23A H 0.9527 0.3561 0.6477 0.054 Uiso 1 1 calc GR
H23B H 0.9971 0.3471 0.7518 0.054 Uiso 1 1 calc GR
H23C H 1.0923 0.4006 0.6968 0.054 Uiso 1 1 calc GR
C24 C 0.8411(6) 0.6486(5) 1.0418(4) 0.0469(14) Uani 1 1 d .
H24A H 0.8575 0.5896 1.0614 0.070 Uiso 1 1 calc GR
H24B H 0.7515 0.6537 1.0404 0.070 Uiso 1 1 calc GR
H24C H 0.8849 0.7175 1.0925 0.070 Uiso 1 1 calc GR
C25 C 0.9364(5) 0.7762(4) 0.7650(4) 0.0319(11) Uani 1 1 d .
H25A H 1.0046 0.7708 0.7196 0.048 Uiso 1 1 calc GR
H25B H 0.9486 0.8470 0.8249 0.048 Uiso 1 1 calc GR
H25C H 0.8571 0.7690 0.7267 0.048 Uiso 1 1 calc GR
C1' C 0.9695(4) 0.0292(3) -0.3062(3) 0.0276(10) Uani 1 1 d .
C2' C 0.9183(5) -0.0433(4) -0.4038(4) 0.0418(13) Uani 1 1 d .
H2' H 0.8377 -0.0373 -0.4273 0.050 Uiso 1 1 calc R
C3' C 0.9869(5) -0.1254(4) -0.4672(4) 0.0450(13) Uani 1 1 d .
H3' H 0.9528 -0.1754 -0.5341 0.054 Uiso 1 1 calc R
C4' C 1.1011(5) -0.1336(4) -0.4334(4) 0.0401(12) Uani 1 1 d .
H4' H 1.1466 -0.1896 -0.4768 0.048 Uiso 1 1 calc R
C5' C 1.1530(5) -0.0616(4) -0.3367(4) 0.0391(12) Uani 1 1 d .
H5' H 1.2339 -0.0681 -0.3143 0.047 Uiso 1 1 calc R
C6' C 1.0867(4) 0.0205(4) -0.2721(4) 0.0311(10) Uani 1 1 d .
H6' H 1.1218 0.0699 -0.2054 0.037 Uiso 1 1 calc R
C7' C 0.8985(4) 0.1127(4) -0.2396(4) 0.0304(10) Uani 1 1 d .
C8' C 0.8398(5) 0.1808(3) -0.1835(3) 0.0298(10) Uani 1 1 d .
C9' C 0.7649(4) 0.2619(3) -0.1189(3) 0.0274(10) Uani 1 1 d .
C10' C 0.6733(4) 0.2962(3) -0.1665(3) 0.0256(10) Uani 1 1 d .
H10' H 0.6612 0.2666 -0.2398 0.031 Uiso 1 1 calc R
C11' C 0.6013(4) 0.3736(3) -0.1048(3) 0.0223(9) Uani 1 1 d .
C12' C 0.6222(4) 0.4184(3) 0.0055(3) 0.0252(9) Uani 1 1 d .
C13' C 0.7130(4) 0.3852(4) 0.0515(3) 0.0273(10) Uani 1 1 d .
H13' H 0.7263 0.4152 0.1248 0.033 Uiso 1 1 calc R
C14' C 0.7846(4) 0.3072(3) -0.0108(3) 0.0279(10) Uani 1 1 d .
H14' H 0.8479 0.2843 0.0203 0.033 Uiso 1 1 calc R
C15' C 0.5346(4) 0.4998(3) 0.0448(3) 0.0242(9) Uani 1 1 d .
C16' C 0.4982(4) 0.5754(3) 0.1345(3) 0.0236(9) Uani 1 1 d .
C17' C 0.5456(4) 0.6014(3) 0.2416(3) 0.0226(9) Uani 1 1 d .
C18' C 0.6169(4) 0.7016(4) 0.2990(3) 0.0278(10) Uani 1 1 d .
C19' C 0.6651(4) 0.7222(4) 0.3975(3) 0.0311(10) Uani 1 1 d .
H19' H 0.7124 0.7905 0.4373 0.037 Uiso 1 1 calc R
C20' C 0.6467(4) 0.6468(4) 0.4403(3) 0.0317(11) Uani 1 1 d .
C21' C 0.5722(4) 0.5487(4) 0.3811(3) 0.0300(10) Uani 1 1 d .
H21' H 0.5574 0.4965 0.4092 0.036 Uiso 1 1 calc R
C22' C 0.5194(4) 0.5250(3) 0.2835(3) 0.0262(9) Uani 1 1 d .
C23' C 0.6429(5) 0.7849(4) 0.2561(4) 0.0415(13) Uani 1 1 d .
H23D H 0.6619 0.7487 0.1835 0.062 Uiso 1 1 calc GR
H23E H 0.7141 0.8372 0.2960 0.062 Uiso 1 1 calc GR
H23F H 0.5697 0.8234 0.2608 0.062 Uiso 1 1 calc GR
C24' C 0.7013(5) 0.6715(5) 0.5459(4) 0.0463(14) Uani 1 1 d .
H24D H 0.6824 0.7435 0.5942 0.069 Uiso 1 1 calc GR
H24E H 0.7917 0.6709 0.5444 0.069 Uiso 1 1 calc GR
H24F H 0.6656 0.6164 0.5684 0.069 Uiso 1 1 calc GR
C25' C 0.4348(6) 0.4207(4) 0.2241(4) 0.0409(13) Uani 1 1 d .
H25D H 0.3600 0.4371 0.1958 0.061 Uiso 1 1 calc GR
H25E H 0.4110 0.3864 0.2706 0.061 Uiso 1 1 calc GR
H25F H 0.4785 0.3711 0.1672 0.061 Uiso 1 1 calc GR

loop_
_atom_site_aniso_label
_atom_site_aniso_U_11
_atom_site_aniso_U_22
_atom_site_aniso_U_33
_atom_site_aniso_U_23
_atom_site_aniso_U_13
_atom_site_aniso_U_12
C1 0.029(3) 0.029(2) 0.035(2) 0.011(2) 0.000(2) 0.0102(19)
C2 0.037(3) 0.035(3) 0.039(3) 0.016(2) 0.005(2) 0.007(2)
C3 0.052(3) 0.052(3) 0.030(3) 0.022(2) 0.008(2) 0.016(3)
C4 0.059(4) 0.033(3) 0.041(3) 0.013(2) -0.013(3) 0.007(3)
C5 0.036(3) 0.031(3) 0.059(3) 0.017(2) -0.002(3) 0.000(2)
C6 0.039(3) 0.032(2) 0.029(2) 0.016(2) 0.002(2) 0.004(2)
C7 0.033(3) 0.034(2) 0.032(2) 0.021(2) 0.011(2) 0.010(2)
C8 0.026(2) 0.044(3) 0.027(2) 0.019(2) 0.008(2) 0.015(2)
C9 0.024(2) 0.029(2) 0.028(2) 0.0144(19) 0.0017(18) 0.0056(18)
C10 0.030(2) 0.031(2) 0.023(2) 0.0140(18) 0.0036(18) 0.0112(19)
C11 0.027(2) 0.029(2) 0.022(2) 0.0162(18) 0.0027(17) 0.0088(18)
C12 0.023(2) 0.028(2) 0.025(2) 0.0126(18) 0.0066(18) 0.0065(18)
C13 0.030(3) 0.033(2) 0.022(2) 0.0124(18) 0.0032(18) 0.0111(19)
C14 0.025(2) 0.028(2) 0.030(2) 0.0144(19) 0.0035(18) 0.0055(18)
C15 0.025(2) 0.029(2) 0.023(2) 0.0129(18) 0.0035(18) 0.0081(18)
C16 0.027(2) 0.025(2) 0.023(2) 0.0120(17) 0.0021(17) 0.0061(18)
C17 0.025(2) 0.029(2) 0.021(2) 0.0118(18) 0.0021(17) 0.0033(18)
C18 0.029(2) 0.032(2) 0.023(2) 0.0138(19) 0.0010(18) 0.0058(19)
C19 0.036(3) 0.033(2) 0.024(2) 0.0184(19) 0.0057(19) -0.001(2)
C20 0.025(2) 0.038(3) 0.025(2) 0.013(2) 0.0077(19) -0.008(2)
C21 0.027(3) 0.033(2) 0.029(2) 0.0061(19) 0.0074(19) 0.0037(19)
C22 0.019(2) 0.030(2) 0.025(2) 0.0120(18) 0.0029(17) 0.0031(18)
C23 0.055(3) 0.032(2) 0.027(2) 0.017(2) 0.002(2) 0.010(2)
C24 0.049(3) 0.057(3) 0.033(3) 0.017(2) 0.020(2) 0.000(3)
C25 0.038(3) 0.031(2) 0.031(2) 0.016(2) 0.002(2) 0.009(2)
C1' 0.031(3) 0.026(2) 0.034(2) 0.0180(19) 0.016(2) 0.0099(19)
C2' 0.029(3) 0.044(3) 0.043(3) 0.007(2) -0.003(2) 0.012(2)
C3' 0.044(3) 0.037(3) 0.039(3) 0.000(2) 0.001(2) 0.011(2)
C4' 0.047(3) 0.033(3) 0.042(3) 0.014(2) 0.016(2) 0.016(2)
C5' 0.030(3) 0.041(3) 0.050(3) 0.020(2) 0.002(2) 0.014(2)
C6' 0.032(3) 0.028(2) 0.036(3) 0.015(2) 0.004(2) 0.0066(19)
C7' 0.031(3) 0.033(2) 0.034(2) 0.020(2) 0.007(2) 0.010(2)
C8' 0.039(3) 0.026(2) 0.031(2) 0.0164(19) 0.014(2) 0.009(2)
C9' 0.029(2) 0.025(2) 0.032(2) 0.0147(19) 0.0118(19) 0.0096(19)
C10' 0.032(3) 0.028(2) 0.022(2) 0.0133(18) 0.0096(18) 0.0109(19)
C11' 0.021(2) 0.026(2) 0.024(2) 0.0139(17) 0.0057(17) 0.0031(17)
C12' 0.029(2) 0.027(2) 0.024(2) 0.0130(18) 0.0089(18) 0.0080(18)
C13' 0.028(2) 0.031(2) 0.027(2) 0.0160(19) 0.0030(19) 0.0085(19)
C14' 0.028(2) 0.029(2) 0.033(2) 0.0179(19) 0.0043(19) 0.0061(19)
C15' 0.025(2) 0.026(2) 0.027(2) 0.0151(18) 0.0052(18) 0.0081(18)
C16' 0.023(2) 0.027(2) 0.026(2) 0.0148(18) 0.0089(18) 0.0043(17)
C17' 0.020(2) 0.032(2) 0.020(2) 0.0135(17) 0.0050(16) 0.0084(18)
C18' 0.027(2) 0.032(2) 0.023(2) 0.0091(18) 0.0094(18) 0.0022(19)
C19' 0.023(2) 0.032(2) 0.031(2) 0.007(2) 0.0056(19) -0.0007(19)
C20' 0.029(3) 0.041(3) 0.023(2) 0.010(2) 0.0023(19) 0.013(2)
C21' 0.037(3) 0.037(2) 0.025(2) 0.019(2) 0.007(2) 0.013(2)
C22' 0.030(2) 0.029(2) 0.025(2) 0.0158(18) 0.0068(18) 0.0072(19)
C23' 0.051(3) 0.036(3) 0.034(3) 0.014(2) 0.015(2) -0.007(2)
C24' 0.048(3) 0.056(3) 0.034(3) 0.016(2) -0.010(2) 0.016(3)
C25' 0.061(4) 0.032(3) 0.034(3) 0.019(2) 0.003(2) 0.000(2)

loop_
_atom_type_symbol
_atom_type_description
_atom_type_scat_dispersion_real
_atom_type_scat_dispersion_imag
_atom_type_scat_source
C C 0.0181 0.0091 'International Tables Vol C Tables 4.2.6.8 and 6.1.1.4'
H H 0.0000 0.0000 'International Tables Vol C Tables 4.2.6.8 and 6.1.1.4'

loop_
_geom_angle_atom_site_label_1
_geom_angle_atom_site_label_2
_geom_angle_atom_site_label_3
_geom_angle
_geom_angle_site_symmetry_1
_geom_angle_site_symmetry_3
C2 C1 C7 119.3(5) . .
C6 C1 C2 119.1(5) . .
C6 C1 C7 121.5(4) . .
C1 C2 H2 119.7 . .
C3 C2 C1 120.5(5) . .
C3 C2 H2 119.7 . .
C2 C3 H3 120.0 . .
C2 C3 C4 120.1(5) . .
C4 C3 H3 120.0 . .
C3 C4 H4 120.0 . .
C5 C4 C3 119.9(5) . .
C5 C4 H4 120.0 . .
C4 C5 H5 120.0 . .
C4 C5 C6 120.0(5) . .
C6 C5 H5 120.0 . .
C1 C6 C5 120.4(5) . .
C1 C6 H6 119.8 . .
C5 C6 H6 119.8 . .
C8 C7 C1 177.1(5) . .
C7 C8 C9 171.8(5) . .
C10 C9 C8 118.5(4) . .
C14 C9 C8 121.3(4) . .
C14 C9 C10 120.2(4) . .
C9 C10 H10 120.4 . .
C11 C10 C9 119.2(4) . .
C11 C10 H10 120.4 . .
C10 C11 C12 120.8(4) . .
C10 C11 C16 130.0(4) . 2_766
C12 C11 C16 109.2(4) . 2_766
C11 C12 C15 106.2(4) . .
C13 C12 C11 119.4(4) . .
C13 C12 C15 134.4(4) . .
C12 C13 H13 120.2 . .
C12 C13 C14 119.5(4) . .
C14 C13 H13 120.2 . .
C9 C14 C13 120.8(4) . .
C9 C14 H14 119.6 . .
C13 C14 H14 119.6 . .
C15 C15 C12 107.1(4) 2_766 .
C16 C15 C12 142.2(4) . .
C16 C15 C15 110.7(5) . 2_766
C11 C16 C17 124.1(4) 2_766 .
C15 C16 C11 106.8(4) . 2_766
C15 C16 C17 129.0(4) . .
C18 C17 C16 119.8(4) . .
C22 C17 C16 119.8(4) . .
C22 C17 C18 120.4(4) . .
C17 C18 C23 121.9(4) . .
C19 C18 C17 118.9(4) . .
C19 C18 C23 119.2(4) . .
C18 C19 H19 119.2 . .
C18 C19 C20 121.5(4) . .
C20 C19 H19 119.2 . .
C19 C20 C24 121.3(4) . .
C21 C20 C19 118.3(4) . .
C21 C20 C24 120.4(4) . .
C20 C21 H21 119.0 . .
C22 C21 C20 122.1(4) . .
C22 C21 H21 119.0 . .
C17 C22 C25 122.1(4) . .
C21 C22 C17 118.8(4) . .
C21 C22 C25 119.1(4) . .
C18 C23 H23A 109.5 . .
C18 C23 H23B 109.5 . .
C18 C23 H23C 109.5 . .
H23A C23 H23B 109.5 . .
H23A C23 H23C 109.5 . .
H23B C23 H23C 109.5 . .
C20 C24 H24A 109.5 . .
C20 C24 H24B 109.5 . .
C20 C24 H24C 109.5 . .
H24A C24 H24B 109.5 . .
H24A C24 H24C 109.5 . .
H24B C24 H24C 109.5 . .
C22 C25 H25A 109.5 . .
C22 C25 H25B 109.5 . .
C22 C25 H25C 109.5 . .
H25A C25 H25B 109.5 . .
H25A C25 H25C 109.5 . .
H25B C25 H25C 109.5 . .
C2' C1' C7' 119.6(4) . .
C6' C1' C2' 120.3(4) . .
C6' C1' C7' 120.1(4) . .
C1' C2' H2' 120.4 . .
C1' C2' C3' 119.3(5) . .
C3' C2' H2' 120.4 . .
C2' C3' H3' 119.9 . .
C4' C3' C2' 120.1(5) . .
C4' C3' H3' 119.9 . .
C3' C4' H4' 119.5 . .
C3' C4' C5' 121.0(5) . .
C5' C4' H4' 119.5 . .
C4' C5' H5' 120.0 . .
C4' C5' C6' 120.0(5) . .
C6' C5' H5' 120.0 . .
C1' C6' C5' 119.3(4) . .
C1' C6' H6' 120.4 . .
C5' C6' H6' 120.4 . .
C8' C7' C1' 178.9(5) . .
C7' C8' C9' 177.8(5) . .
C10' C9' C8' 118.7(4) . .
C14' C9' C8' 120.8(4) . .
C14' C9' C10' 120.5(4) . .
C9' C10' H10' 120.5 . .
C11' C10' C9' 118.9(4) . .
C11' C10' H10' 120.5 . .
C10' C11' C12' 119.7(4) . .
C10' C11' C16' 129.8(4) . 2_665
C12' C11' C16' 110.4(3) . 2_665
C11' C12' C15' 104.9(4) . .
C13' C12' C11' 121.0(4) . .
C13' C12' C15' 134.1(4) . .
C12' C13' H13' 120.5 . .
C12' C13' C14' 119.0(4) . .
C14' C13' H13' 120.5 . .
C9' C14' H14' 119.6 . .
C13' C14' C9' 120.9(4) . .
C13' C14' H14' 119.6 . .
C15' C15' C12' 107.6(4) 2_665 .
C16' C15' C12' 141.8(4) . .
C16' C15' C15' 110.6(4) . 2_665
C11' C16' C17' 125.8(4) 2_665 .
C15' C16' C11' 106.6(4) . 2_665
C15' C16' C17' 127.6(4) . .
C18' C17' C16' 119.3(4) . .
C18' C17' C22' 121.2(4) . .
C22' C17' C16' 119.5(4) . .
C17' C18' C23' 121.7(4) . .
C19' C18' C17' 118.3(4) . .
C19' C18' C23' 120.0(4) . .
C18' C19' H19' 118.7 . .
C18' C19' C20' 122.5(4) . .
C20' C19' H19' 118.7 . .
C19' C20' C21' 117.2(4) . .
C19' C20' C24' 120.9(5) . .
C21' C20' C24' 121.8(5) . .
C20' C21' H21' 118.7 . .
C22' C21' C20' 122.6(4) . .
C22' C21' H21' 118.7 . .
C17' C22' C25' 120.9(4) . .
C21' C22' C17' 118.0(4) . .
C21' C22' C25' 121.1(4) . .
C18' C23' H23D 109.5 . .
C18' C23' H23E 109.5 . .
C18' C23' H23F 109.5 . .
H23D C23' H23E 109.5 . .
H23D C23' H23F 109.5 . .
H23E C23' H23F 109.5 . .
C20' C24' H24D 109.5 . .
C20' C24' H24E 109.5 . .
C20' C24' H24F 109.5 . .
H24D C24' H24E 109.5 . .
H24D C24' H24F 109.5 . .
H24E C24' H24F 109.5 . .
C22' C25' H25D 109.5 . .
C22' C25' H25E 109.5 . .
C22' C25' H25F 109.5 . .
H25D C25' H25E 109.5 . .
H25D C25' H25F 109.5 . .
H25E C25' H25F 109.5 . .

loop_
_geom_bond_atom_site_label_1
_geom_bond_atom_site_label_2
_geom_bond_distance
_geom_bond_site_symmetry_2
C1 C2 1.403(7) .
C1 C6 1.381(7) .
C1 C7 1.420(7) .
C2 H2 0.9500 .
C2 C3 1.365(7) .
C3 H3 0.9500 .
C3 C4 1.411(8) .
C4 H4 0.9500 .
C4 C5 1.362(8) .
C5 H5 0.9500 .
C5 C6 1.406(7) .
C6 H6 0.9500 .
C7 C8 1.201(7) .
C8 C9 1.451(7) .
C9 C10 1.398(6) .
C9 C14 1.391(6) .
C10 H10 0.9500 .
C10 C11 1.376(6) .
C11 C12 1.425(6) .
C11 C16 1.487(6) 2_766
C12 C13 1.381(6) .
C12 C15 1.461(6) .
C13 H13 0.9500 .
C13 C14 1.397(6) .
C14 H14 0.9500 .
C15 C15 1.460(8) 2_766
C15 C16 1.360(6) .
C16 C11 1.487(6) 2_766
C16 C17 1.487(6) .
C17 C18 1.408(6) .
C17 C22 1.404(6) .
C18 C19 1.391(6) .
C18 C23 1.510(6) .
C19 H19 0.9500 .
C19 C20 1.397(6) .
C20 C21 1.393(7) .
C20 C24 1.509(6) .
C21 H21 0.9500 .
C21 C22 1.386(6) .
C22 C25 1.499(6) .
C23 H23A 0.9800 .
C23 H23B 0.9800 .
C23 H23C 0.9800 .
C24 H24A 0.9800 .
C24 H24B 0.9800 .
C24 H24C 0.9800 .
C25 H25A 0.9800 .
C25 H25B 0.9800 .
C25 H25C 0.9800 .
C1' C2' 1.390(7) .
C1' C6' 1.381(7) .
C1' C7' 1.445(6) .
C2' H2' 0.9500 .
C2' C3' 1.404(7) .
C3' H3' 0.9500 .
C3' C4' 1.346(7) .
C4' H4' 0.9500 .
C4' C5' 1.381(7) .
C5' H5' 0.9500 .
C5' C6' 1.393(7) .
C6' H6' 0.9500 .
C7' C8' 1.194(6) .
C8' C9' 1.445(6) .
C9' C10' 1.406(6) .
C9' C14' 1.401(6) .
C10' H10' 0.9500 .
C10' C11' 1.384(6) .
C11' C12' 1.431(6) .
C11' C16' 1.477(6) 2_665
C12' C13' 1.377(6) .
C12' C15' 1.468(6) .
C13' H13' 0.9500 .
C13' C14' 1.387(6) .
C14' H14' 0.9500 .
C15' C15' 1.464(8) 2_665
C15' C16' 1.362(6) .
C16' C11' 1.477(6) 2_665
C16' C17' 1.481(6) .
C17' C18' 1.400(6) .
C17' C22' 1.404(6) .
C18' C19' 1.387(6) .
C18' C23' 1.499(7) .
C19' H19' 0.9500 .
C19' C20' 1.391(7) .
C20' C21' 1.402(7) .
C20' C24' 1.489(6) .
C21' H21' 0.9500 .
C21' C22' 1.384(6) .
C22' C25' 1.510(7) .
C23' H23D 0.9800 .
C23' H23E 0.9800 .
C23' H23F 0.9800 .
C24' H24D 0.9800 .
C24' H24E 0.9800 .
C24' H24F 0.9800 .
C25' H25D 0.9800 .
C25' H25E 0.9800 .
C25' H25F 0.9800 .

loop_
_geom_torsion_atom_site_label_1
_geom_torsion_atom_site_label_2
_geom_torsion_atom_site_label_3
_geom_torsion_atom_site_label_4
_geom_torsion
_geom_torsion_site_symmetry_1
_geom_torsion_site_symmetry_4
C1 C2 C3 C4 -0.3(7) . .
C2 C1 C6 C5 -1.5(7) . .
C2 C3 C4 C5 1.2(8) . .
C3 C4 C5 C6 -2.3(8) . .
C4 C5 C6 C1 2.4(7) . .
C6 C1 C2 C3 0.5(7) . .
C7 C1 C2 C3 179.4(4) . .
C7 C1 C6 C5 179.6(4) . .
C8 C9 C10 C11 178.2(4) . .
C8 C9 C14 C13 -177.3(4) . .
C9 C10 C11 C12 -1.3(6) . .
C9 C10 C11 C16 179.8(4) . 2_766
C10 C9 C14 C13 0.2(6) . .
C10 C11 C12 C13 1.1(6) . .
C10 C11 C12 C15 -178.4(4) . .
C11 C12 C13 C14 -0.3(6) . .
C11 C12 C15 C15 -0.2(5) . 2_766
C11 C12 C15 C16 179.2(5) . .
C11 C16 C17 C18 -108.9(5) 2_766 .
C11 C16 C17 C22 69.2(6) 2_766 .
C12 C13 C14 C9 -0.4(6) . .
C12 C15 C16 C11 179.8(5) . 2_766
C12 C15 C16 C17 0.1(9) . .
C13 C12 C15 C15 -179.6(5) . 2_766
C13 C12 C15 C16 -0.3(10) . .
C14 C9 C10 C11 0.6(6) . .
C15 C12 C13 C14 179.1(4) . .
C15 C15 C16 C11 -0.8(6) 2_766 2_766
C15 C15 C16 C17 179.4(4) 2_766 .
C15 C16 C17 C18 70.8(6) . .
C15 C16 C17 C22 -111.0(5) . .
C16 C11 C12 C13 -179.8(4) 2_766 .
C16 C11 C12 C15 0.7(4) 2_766 .
C16 C17 C18 C19 179.3(4) . .
C16 C17 C18 C23 -0.3(7) . .
C16 C17 C22 C21 -178.5(4) . .
C16 C17 C22 C25 2.8(7) . .
C17 C18 C19 C20 -0.6(7) . .
C18 C17 C22 C21 -0.4(7) . .
C18 C17 C22 C25 -179.1(4) . .
C18 C19 C20 C21 -0.7(7) . .
C18 C19 C20 C24 -179.7(5) . .
C19 C20 C21 C22 1.5(7) . .
C20 C21 C22 C17 -0.9(7) . .
C20 C21 C22 C25 177.8(4) . .
C22 C17 C18 C19 1.2(7) . .
C22 C17 C18 C23 -178.4(4) . .
C23 C18 C19 C20 179.0(5) . .
C24 C20 C21 C22 -179.5(5) . .
C1' C2' C3' C4' 0.1(9) . .
C2' C1' C6' C5' 0.1(7) . .
C2' C3' C4' C5' -0.3(9) . .
C3' C4' C5' C6' 0.5(8) . .
C4' C5' C6' C1' -0.4(7) . .
C6' C1' C2' C3' 0.1(8) . .
C7' C1' C2' C3' -178.8(5) . .
C7' C1' C6' C5' 179.0(4) . .
C8' C9' C10' C11' 179.9(4) . .
C8' C9' C14' C13' 179.9(4) . .
C9' C10' C11' C12' 1.0(6) . .
C9' C10' C11' C16' 178.7(4) . 2_665
C10' C9' C14' C13' 1.2(7) . .
C10' C11' C12' C13' -0.3(6) . .
C10' C11' C12' C15' 177.5(4) . .
C11' C12' C13' C14' 0.1(7) . .
C11' C12' C15' C15' -0.3(6) . 2_665
C11' C12' C15' C16' -178.5(6) . .
C11' C16' C17' C18' -70.8(6) 2_665 .
C11' C16' C17' C22' 109.8(5) 2_665 .
C12' C13' C14' C9' -0.5(7) . .
C12' C15' C16' C11' 179.7(6) . 2_665
C12' C15' C16' C17' -1.3(9) . .
C13' C12' C15' C15' 177.1(5) . 2_665
C13' C12' C15' C16' -1.1(10) . .
C14' C9' C10' C11' -1.4(7) . .
C15' C12' C13' C14' -177.0(5) . .
C15' C15' C16' C11' 1.5(6) 2_665 2_665
C15' C15' C16' C17' -179.5(5) 2_665 .
C15' C16' C17' C18' 110.4(5) . .
C15' C16' C17' C22' -69.0(6) . .
C16' C11' C12' C13' -178.5(4) 2_665 .
C16' C11' C12' C15' -0.6(5) 2_665 .
C16' C17' C18' C19' -177.1(4) . .
C16' C17' C18' C23' 2.1(6) . .
C16' C17' C22' C21' 175.6(4) . .
C16' C17' C22' C25' -5.1(6) . .
C17' C18' C19' C20' 1.0(7) . .
C18' C17' C22' C21' -3.7(6) . .
C18' C17' C22' C25' 175.5(4) . .
C18' C19' C20' C21' -2.5(7) . .
C18' C19' C20' C24' 179.3(4) . .
C19' C20' C21' C22' 0.9(7) . .
C20' C21' C22' C17' 2.1(7) . .
C20' C21' C22' C25' -177.1(4) . .
C22' C17' C18' C19' 2.2(6) . .
C22' C17' C18' C23' -178.5(4) . .
C23' C18' C19' C20' -178.3(4) . .
C24' C20' C21' C22' 179.1(4) . .

loop_
_smtbx_masks_void_nr
_smtbx_masks_void_average_x
_smtbx_masks_void_average_y
_smtbx_masks_void_average_z
_smtbx_masks_void_volume
_smtbx_masks_void_count_electrons
1 0.500 0.000 0.500 168.3 61.2
